data_7208318
loop_
_publ_author_name
'Cha, Yu-E'
'Li, Xia'
'Ma, Xue'
'Wan, Chong-Qing'
'Deng, Xue-Bin'
'Jin, Lin-Pei'

_publ_section_title
;
 Architectures of transition metal(ii) polymeric frameworks constructed
 from 3- fluorophthalic acid and 1,3-bis(4-pyridyl)propane: synthesis,
 crystal structures and properties
;
_journal_issue 16
_journal_name_full CrystEngComm
_journal_page_first 5322
_journal_paper_doi 10.1039/c2ce25464f
_journal_volume 14
_journal_year 2012
_chemical_formula_sum 'C42 H38 Co2 F2 N4 O10'
_chemical_formula_weight 914.62
_chemical_name_systematic
;

?

;
_space_group_IT_number 4
_symmetry_cell_setting monoclinic
_symmetry_space_group_name_Hall 'P 2yb'
_symmetry_space_group_name_H-M 'P 1 21 1'
_atom_sites_solution_hydrogens geom
_atom_sites_solution_primary direct
_atom_sites_solution_secondary difmap
_audit_creation_method SHELXL-97
_cell_angle_alpha 90.00
_cell_angle_beta 95.639(3)
_cell_angle_gamma 90.00
_cell_formula_units_Z 2
_cell_length_a 11.5530(17)
_cell_length_b 14.240(2)
_cell_length_c 12.0157(18)
_cell_measurement_reflns_used 898
_cell_measurement_temperature 296(2)
_cell_measurement_theta_max 17.44
_cell_measurement_theta_min 2.28
_cell_volume 1967.2(5)
_computing_cell_refinement 'Bruker SMART'
_computing_data_collection 'Bruker SMART'
_computing_data_reduction 'Bruker SAINT'
_computing_molecular_graphics 'Bruker SHELXTL'
_computing_publication_material 'Bruker SHELXTL'
_computing_structure_refinement 'SHELXL-97 (Sheldrick, 1997)'
_computing_structure_solution 'SHELXS-97 (Sheldrick, 1990)'
_diffrn_ambient_temperature 296(2)
_diffrn_measured_fraction_theta_full 0.997
_diffrn_measured_fraction_theta_max 0.997
_diffrn_measurement_device_type 'CCD area detector'
_diffrn_measurement_method 'phi and omega scans'
_diffrn_radiation_monochromator graphite
_diffrn_radiation_source 'fine-focus sealed tube'
_diffrn_radiation_type MoK\a
_diffrn_radiation_wavelength 0.71073
_diffrn_reflns_av_R_equivalents 0.0605
_diffrn_reflns_av_sigmaI/netI 0.1241
_diffrn_reflns_limit_h_max 9
_diffrn_reflns_limit_h_min -13
_diffrn_reflns_limit_k_max 16
_diffrn_reflns_limit_k_min -16
_diffrn_reflns_limit_l_max 13
_diffrn_reflns_limit_l_min -14
_diffrn_reflns_number 9725
_diffrn_reflns_theta_full 25.00
_diffrn_reflns_theta_max 25.00
_diffrn_reflns_theta_min 1.77
_exptl_absorpt_coefficient_mu 0.918
_exptl_absorpt_correction_T_max 0.9642
_exptl_absorpt_correction_T_min 0.8521
_exptl_absorpt_correction_type multi-scan
_exptl_absorpt_process_details SADABS
_exptl_crystal_density_diffrn 1.544
_exptl_crystal_density_method 'not measured'
_exptl_crystal_F_000 940
_exptl_crystal_size_max 0.18
_exptl_crystal_size_mid 0.08
_exptl_crystal_size_min 0.04
_refine_diff_density_max 0.888
_refine_diff_density_min -0.384
_refine_diff_density_rms 0.088
_refine_ls_abs_structure_details 'Flack H D (1983), Acta Cryst. A39, 876-881'
_refine_ls_abs_structure_Flack 0.01(2)
_refine_ls_extinction_method none
_refine_ls_goodness_of_fit_ref 1.012
_refine_ls_hydrogen_treatment mixed
_refine_ls_matrix_type full
_refine_ls_number_parameters 553
_refine_ls_number_reflns 6519
_refine_ls_number_restraints 7
_refine_ls_restrained_S_all 1.011
_refine_ls_R_factor_all 0.0829
_refine_ls_R_factor_gt 0.0595
_refine_ls_shift/su_max 0.001
_refine_ls_shift/su_mean 0.000
_refine_ls_structure_factor_coef Fsqd
_refine_ls_weighting_details 'calc w=1/[\s^2^(Fo^2^)+(0.0223P)^2^+0.0000P] where P=(Fo^2^+2Fc^2^)/3'
_refine_ls_weighting_scheme calc
_refine_ls_wR_factor_gt 0.1036
_refine_ls_wR_factor_ref 0.1150
_reflns_number_gt 5066
_reflns_number_total 6519
_reflns_threshold_expression >2sigma(I)
_cod_data_source_file c2ce25464f.txt
_cod_data_source_block 110624a_0m
_cod_depositor_comments
;
The following automatic conversions were performed:

'_symmetry_cell_setting' value 'Monoclinic' changed to 'monoclinic'
according to /home/saulius/struct/CIF-dictionaries/cif_core.dic
dictionary named 'cif_core.dic' version 2.4.1 from
2010-06-29.

'_exptl_absorpt_correction_type' value 'Multi-scan'
changed to 'multi-scan' according to
/home/saulius/struct/CIF-dictionaries/cif_core.dic dictionary named
'cif_core.dic' version 2.4.1 from 2010-06-29.

Automatic conversion script
Id: cif_fix_values 1891 2012-01-12 08:04:46Z andrius 
;
_cod_original_cell_volume 1967.1(5)
_cod_original_sg_symbol_H-M P2(1)
_cod_database_code 7208318

loop_
_symmetry_equiv_pos_as_xyz
'x, y, z'
'-x, y+1/2, -z'

loop_
_atom_site_label
_atom_site_type_symbol
_atom_site_fract_x
_atom_site_fract_y
_atom_site_fract_z
_atom_site_U_iso_or_equiv
_atom_site_adp_type
_atom_site_occupancy
_atom_site_symmetry_multiplicity
_atom_site_calc_flag
_atom_site_refinement_flags
C1 C 0.7054(6) 0.0445(5) 0.0101(5) 0.0202(16) Uani 1 1 d .
H1 H 0.7349 0.1041 0.0275 0.024 Uiso 1 1 calc R
C2 C 0.7531(6) -0.0068(5) -0.0729(5) 0.0240(17) Uani 1 1 d .
H2 H 0.8130 0.0186 -0.1098 0.029 Uiso 1 1 calc R
C3 C 0.7114(6) -0.0949(5) -0.0999(5) 0.0220(17) Uani 1 1 d .
C4 C 0.6221(6) -0.1289(5) -0.0412(5) 0.0249(18) Uani 1 1 d .
H4 H 0.5920 -0.1886 -0.0560 0.030 Uiso 1 1 calc R
C5 C 0.5789(6) -0.0736(4) 0.0386(5) 0.0187(16) Uani 1 1 d .
H5 H 0.5182 -0.0972 0.0755 0.022 Uiso 1 1 calc R
C6 C 0.7590(6) -0.1506(5) -0.1899(5) 0.0257(16) Uani 1 1 d .
H6A H 0.7282 -0.2140 -0.1893 0.031 Uiso 1 1 calc R
H6B H 0.8429 -0.1544 -0.1749 0.031 Uiso 1 1 calc R
C7 C 0.7288(6) -0.1080(5) -0.3040(5) 0.0283(18) Uani 1 1 d .
H7A H 0.7559 -0.0435 -0.3022 0.034 Uiso 1 1 calc R
H7B H 0.6448 -0.1066 -0.3190 0.034 Uiso 1 1 calc R
C8 C 0.7789(6) -0.1583(6) -0.4012(5) 0.0241(16) Uani 1 1 d .
H8A H 0.8632 -0.1554 -0.3917 0.029 Uiso 1 1 calc R
H8B H 0.7559 -0.2238 -0.4027 0.029 Uiso 1 1 calc R
C9 C 0.7347(6) -0.1121(5) -0.5073(5) 0.0179(15) Uani 1 1 d .
C10 C 0.6217(6) -0.1286(4) -0.5551(5) 0.0213(17) Uani 1 1 d .
H10 H 0.5784 -0.1772 -0.5282 0.026 Uiso 1 1 calc R
C11 C 0.5737(6) -0.0736(5) -0.6418(6) 0.0269(18) Uani 1 1 d .
H11 H 0.4976 -0.0853 -0.6714 0.032 Uiso 1 1 calc R
C12 C 0.7424(6) 0.0120(5) -0.6414(6) 0.0225(16) Uani 1 1 d .
H12 H 0.7845 0.0598 -0.6714 0.027 Uiso 1 1 calc R
C13 C 0.7955(6) -0.0397(5) -0.5537(5) 0.0198(16) Uani 1 1 d .
H13 H 0.8716 -0.0263 -0.5255 0.024 Uiso 1 1 calc R
C14 C 0.3392(5) 0.0886(5) 0.1248(5) 0.0154(13) Uani 1 1 d .
C15 C 0.2120(5) 0.1104(4) 0.1270(5) 0.0183(15) Uani 1 1 d .
C16 C 0.1516(6) 0.1591(5) 0.0405(6) 0.0271(18) Uani 1 1 d .
H16 H 0.1883 0.1746 -0.0226 0.032 Uiso 1 1 calc R
C17 C 0.0347(6) 0.1857(5) 0.0467(7) 0.0316(19) Uani 1 1 d .
H17 H -0.0056 0.2177 -0.0125 0.038 Uiso 1 1 calc R
C18 C -0.0195(7) 0.1644(5) 0.1402(7) 0.037(2) Uani 1 1 d .
H18 H -0.0965 0.1813 0.1457 0.044 Uiso 1 1 calc R
C19 C 0.0438(6) 0.1173(5) 0.2254(6) 0.0295(19) Uani 1 1 d .
C20 C 0.1576(5) 0.0867(5) 0.2227(5) 0.0198(14) Uani 1 1 d .
C21 C 0.2146(6) 0.0297(5) 0.3196(6) 0.0203(16) Uani 1 1 d .
C22 C 0.6657(6) 0.2761(5) 0.2204(5) 0.0210(16) Uani 1 1 d .
C23 C 0.7587(5) 0.3357(4) 0.1752(5) 0.0141(14) Uani 1 1 d .
C24 C 0.7539(5) 0.3529(5) 0.0612(5) 0.0191(14) Uani 1 1 d .
C25 C 0.8332(6) 0.4049(5) 0.0107(6) 0.0252(17) Uani 1 1 d .
H25 H 0.8274 0.4118 -0.0666 0.030 Uiso 1 1 calc R
C26 C 0.9222(6) 0.4467(5) 0.0778(6) 0.0278(18) Uani 1 1 d .
H26 H 0.9764 0.4837 0.0458 0.033 Uiso 1 1 calc R
C27 C 0.9313(6) 0.4339(5) 0.1938(6) 0.0236(17) Uani 1 1 d .
H27 H 0.9915 0.4621 0.2389 0.028 Uiso 1 1 calc R
C28 C 0.8496(6) 0.3786(4) 0.2414(5) 0.0173(16) Uani 1 1 d .
C29 C 0.8595(5) 0.3627(5) 0.3669(5) 0.0192(15) Uani 1 1 d .
C30 C 0.6872(6) 0.2516(5) 0.7388(5) 0.0225(17) Uani 1 1 d .
H30 H 0.7230 0.2982 0.7843 0.027 Uiso 1 1 calc R
C31 C 0.6113(6) 0.1924(4) 0.7837(6) 0.0207(16) Uani 1 1 d .
H31 H 0.5964 0.2000 0.8579 0.025 Uiso 1 1 calc R
C32 C 0.5559(5) 0.1206(4) 0.7198(5) 0.0158(15) Uani 1 1 d .
C33 C 0.5813(6) 0.1154(5) 0.6080(6) 0.0246(17) Uani 1 1 d .
H33 H 0.5461 0.0700 0.5604 0.030 Uiso 1 1 calc R
C34 C 0.6590(6) 0.1784(5) 0.5693(6) 0.0227(17) Uani 1 1 d .
H34 H 0.6750 0.1735 0.4952 0.027 Uiso 1 1 calc R
C35 C 0.4686(6) 0.0582(5) 0.7646(6) 0.0239(17) Uani 1 1 d .
H35A H 0.4773 0.0614 0.8457 0.029 Uiso 1 1 calc R
H35B H 0.4831 -0.0061 0.7433 0.029 Uiso 1 1 calc R
C36 C 0.3449(5) 0.0849(5) 0.7219(5) 0.0249(16) Uani 1 1 d .
H36A H 0.2916 0.0391 0.7480 0.030 Uiso 1 1 calc R
H36B H 0.3368 0.0833 0.6408 0.030 Uiso 1 1 calc R
C37 C 0.3123(5) 0.1826(5) 0.7610(5) 0.0209(16) Uani 1 1 d .
H37A H 0.3184 0.1827 0.8421 0.025 Uiso 1 1 calc R
H37B H 0.3688 0.2272 0.7381 0.025 Uiso 1 1 calc R
C38 C 0.1914(6) 0.2167(5) 0.7179(5) 0.0179(16) Uani 1 1 d .
C39 C 0.1442(6) 0.2958(5) 0.7648(5) 0.0207(16) Uani 1 1 d .
H39 H 0.1847 0.3253 0.8258 0.025 Uiso 1 1 calc R
C40 C 0.0385(6) 0.3301(5) 0.7214(5) 0.0202(16) Uani 1 1 d .
H40 H 0.0092 0.3829 0.7544 0.024 Uiso 1 1 calc R
C41 C 0.0196(6) 0.2130(5) 0.5903(6) 0.0262(18) Uani 1 1 d .
H41 H -0.0236 0.1834 0.5310 0.031 Uiso 1 1 calc R
C42 C 0.1255(6) 0.1747(5) 0.6294(6) 0.0304(19) Uani 1 1 d .
H42 H 0.1524 0.1209 0.5964 0.036 Uiso 1 1 calc R
Co1 Co 0.54698(7) 0.08663(6) 0.19481(7) 0.0172(2) Uani 1 1 d .
Co2 Co 0.81556(8) 0.34705(6) 0.56184(7) 0.0179(2) Uani 1 1 d .
F1 F -0.0086(3) 0.0955(3) 0.3185(4) 0.0460(12) Uani 1 1 d .
F2 F 0.6639(4) 0.3133(3) -0.0043(3) 0.0422(12) Uani 1 1 d .
N1 N 0.6187(5) 0.0118(4) 0.0662(4) 0.0187(13) Uani 1 1 d .
N2 N 0.6330(5) -0.0032(4) -0.6855(4) 0.0175(13) Uani 1 1 d .
N3 N 0.7127(5) 0.2462(4) 0.6323(5) 0.0168(13) Uani 1 1 d .
N4 N -0.0247(5) 0.2915(4) 0.6339(5) 0.0202(13) Uani 1 1 d .
O1 O 0.3806(4) 0.0169(3) 0.1785(3) 0.0161(11) Uani 1 1 d .
O2 O 0.4028(4) 0.1447(3) 0.0790(4) 0.0274(12) Uani 1 1 d .
O3 O 0.1810(4) -0.0555(3) 0.3174(4) 0.0219(11) Uani 1 1 d .
O4 O 0.2810(4) 0.0690(3) 0.3937(3) 0.0203(11) Uani 1 1 d .
O5 O 0.4795(4) 0.1579(3) 0.3314(4) 0.0251(12) Uani 1 1 d D
H5A H 0.484(5) 0.2163(17) 0.320(6) 0.038 Uiso 1 1 d D
H5B H 0.415(3) 0.143(4) 0.354(6) 0.038 Uiso 1 1 d D
O6 O 0.6652(4) 0.1909(3) 0.1887(4) 0.0211(11) Uani 1 1 d .
O7 O 0.5937(4) 0.3152(3) 0.2766(3) 0.0207(11) Uani 1 1 d .
O8 O 0.8250(4) 0.2858(3) 0.4035(4) 0.0210(11) Uani 1 1 d .
O9 O 0.8975(4) 0.4281(3) 0.4305(4) 0.0252(12) Uani 1 1 d .
O10 O 0.6507(4) 0.4061(3) 0.4902(4) 0.0233(11) Uani 1 1 d D
H10A H 0.658(6) 0.4645(17) 0.502(5) 0.035 Uiso 1 1 d D
H10B H 0.630(6) 0.396(4) 0.422(2) 0.035 Uiso 1 1 d D

loop_
_atom_site_aniso_label
_atom_site_aniso_U_11
_atom_site_aniso_U_22
_atom_site_aniso_U_33
_atom_site_aniso_U_23
_atom_site_aniso_U_13
_atom_site_aniso_U_12
C1 0.025(4) 0.012(4) 0.023(4) -0.004(3) 0.001(3) -0.002(3)
C2 0.025(4) 0.020(4) 0.028(4) 0.008(3) 0.010(3) 0.005(3)
C3 0.029(4) 0.021(4) 0.016(4) -0.005(3) 0.002(3) 0.001(3)
C4 0.031(4) 0.019(4) 0.026(4) 0.001(3) 0.010(3) -0.004(3)
C5 0.020(4) 0.018(4) 0.019(4) -0.002(3) 0.006(3) -0.003(3)
C6 0.033(4) 0.016(4) 0.028(4) 0.000(4) 0.005(3) 0.000(4)
C7 0.032(5) 0.026(4) 0.028(4) -0.005(3) 0.008(4) 0.007(3)
C8 0.023(4) 0.031(4) 0.019(3) -0.001(4) 0.002(3) 0.001(4)
C9 0.022(4) 0.019(4) 0.014(4) -0.004(3) 0.005(3) 0.008(3)
C10 0.022(4) 0.016(4) 0.026(4) -0.001(3) 0.003(3) -0.006(3)
C11 0.018(4) 0.026(4) 0.035(5) 0.000(4) -0.001(3) -0.007(3)
C12 0.017(4) 0.024(4) 0.028(4) 0.000(3) 0.009(3) -0.004(3)
C13 0.012(4) 0.028(4) 0.020(4) -0.003(3) 0.007(3) 0.006(3)
C14 0.011(3) 0.021(4) 0.014(3) -0.001(3) 0.001(3) 0.001(3)
C15 0.013(3) 0.019(4) 0.022(4) -0.001(3) -0.004(3) -0.001(3)
C16 0.027(4) 0.024(4) 0.028(4) -0.004(3) -0.008(4) 0.004(3)
C17 0.031(5) 0.015(4) 0.046(5) -0.004(4) -0.015(4) 0.007(3)
C18 0.020(4) 0.014(4) 0.072(6) -0.014(4) -0.019(4) 0.008(3)
C19 0.029(4) 0.028(5) 0.032(4) -0.006(3) 0.002(4) 0.000(3)
C20 0.017(3) 0.013(3) 0.029(4) -0.006(4) 0.003(3) -0.003(3)
C21 0.018(4) 0.015(4) 0.030(4) 0.002(3) 0.013(3) 0.003(3)
C22 0.021(4) 0.022(4) 0.019(4) 0.002(3) -0.004(3) 0.001(3)
C23 0.012(3) 0.008(3) 0.022(3) 0.000(3) 0.001(3) 0.001(3)
C24 0.015(3) 0.016(4) 0.025(4) -0.005(3) -0.006(3) -0.003(3)
C25 0.033(5) 0.022(4) 0.020(4) 0.007(3) 0.000(3) 0.004(3)
C26 0.033(5) 0.020(4) 0.031(4) 0.002(3) 0.007(4) -0.007(3)
C27 0.026(4) 0.018(4) 0.028(4) -0.001(3) 0.009(3) -0.005(3)
C28 0.017(4) 0.012(4) 0.024(4) 0.000(3) 0.011(3) 0.005(3)
C29 0.007(3) 0.021(4) 0.028(4) 0.002(3) -0.003(3) 0.005(3)
C30 0.025(4) 0.023(4) 0.019(4) -0.004(3) -0.003(3) -0.012(3)
C31 0.028(4) 0.016(4) 0.019(4) -0.005(3) 0.000(3) 0.001(3)
C32 0.014(4) 0.014(4) 0.017(4) 0.000(3) -0.008(3) 0.004(3)
C33 0.028(4) 0.011(4) 0.034(4) -0.005(3) -0.001(3) 0.001(3)
C34 0.027(4) 0.018(4) 0.023(4) -0.001(3) 0.002(3) 0.003(3)
C35 0.020(4) 0.018(4) 0.034(4) 0.007(3) -0.002(3) -0.003(3)
C36 0.025(4) 0.018(4) 0.032(4) -0.002(4) 0.003(3) 0.004(4)
C37 0.016(4) 0.029(4) 0.017(4) -0.001(3) -0.001(3) 0.002(3)
C38 0.014(4) 0.021(4) 0.019(4) 0.006(3) 0.004(3) -0.002(3)
C39 0.025(4) 0.022(4) 0.013(4) 0.001(3) -0.004(3) 0.000(3)
C40 0.026(4) 0.016(4) 0.017(3) -0.005(3) -0.003(3) 0.004(3)
C41 0.020(4) 0.028(4) 0.028(4) -0.009(3) -0.009(3) 0.003(3)
C42 0.030(5) 0.032(5) 0.028(4) -0.009(4) -0.001(4) 0.016(4)
Co1 0.0186(5) 0.0141(5) 0.0191(5) -0.0019(4) 0.0030(4) -0.0013(4)
Co2 0.0178(5) 0.0162(5) 0.0199(5) -0.0003(5) 0.0020(4) 0.0016(4)
F1 0.031(2) 0.044(3) 0.066(3) -0.007(3) 0.019(2) 0.001(3)
F2 0.048(3) 0.037(3) 0.041(3) 0.005(2) 0.001(2) -0.002(2)
N1 0.016(3) 0.017(3) 0.023(3) -0.002(3) 0.006(3) 0.003(3)
N2 0.016(3) 0.015(3) 0.022(3) -0.002(2) 0.004(3) 0.003(2)
N3 0.019(3) 0.012(3) 0.020(3) 0.000(2) 0.002(3) 0.002(2)
N4 0.017(3) 0.020(3) 0.024(3) 0.004(3) 0.004(3) 0.010(3)
O1 0.012(2) 0.016(3) 0.020(3) 0.000(2) 0.001(2) 0.004(2)
O2 0.026(3) 0.022(3) 0.034(3) 0.009(2) 0.004(2) -0.005(2)
O3 0.025(3) 0.017(3) 0.025(3) 0.001(2) 0.006(2) -0.004(2)
O4 0.019(2) 0.022(3) 0.020(2) -0.005(2) 0.002(2) -0.005(2)
O5 0.026(3) 0.019(3) 0.032(3) -0.005(2) 0.008(2) -0.009(2)
O6 0.024(3) 0.008(2) 0.032(3) -0.006(2) 0.003(2) -0.005(2)
O7 0.023(3) 0.016(3) 0.024(3) -0.001(2) 0.004(2) 0.001(2)
O8 0.024(3) 0.015(3) 0.023(3) 0.001(2) -0.002(2) -0.004(2)
O9 0.028(3) 0.021(3) 0.027(3) -0.010(2) 0.004(2) -0.007(2)
O10 0.021(3) 0.022(3) 0.025(3) -0.004(2) -0.002(2) 0.000(2)

loop_
_atom_type_symbol
_atom_type_description
_atom_type_scat_dispersion_real
_atom_type_scat_dispersion_imag
_atom_type_scat_source
C C 0.0033 0.0016 'International Tables Vol C Tables 4.2.6.8 and 6.1.1.4'
H H 0.0000 0.0000 'International Tables Vol C Tables 4.2.6.8 and 6.1.1.4'
N N 0.0061 0.0033 'International Tables Vol C Tables 4.2.6.8 and 6.1.1.4'
O O 0.0106 0.0060 'International Tables Vol C Tables 4.2.6.8 and 6.1.1.4'
F F 0.0171 0.0103 'International Tables Vol C Tables 4.2.6.8 and 6.1.1.4'
Co Co 0.3494 0.9721 'International Tables Vol C Tables 4.2.6.8 and 6.1.1.4'

loop_
_geom_angle_atom_site_label_1
_geom_angle_atom_site_label_2
_geom_angle_atom_site_label_3
_geom_angle
_geom_angle_site_symmetry_1
_geom_angle_site_symmetry_3
N1 C1 C2 123.0(6) . .
N1 C1 H1 118.5 . .
C2 C1 H1 118.5 . .
C3 C2 C1 119.7(7) . .
C3 C2 H2 120.2 . .
C1 C2 H2 120.2 . .
C2 C3 C4 117.3(6) . .
C2 C3 C6 120.9(6) . .
C4 C3 C6 121.8(6) . .
C5 C4 C3 119.5(6) . .
C5 C4 H4 120.2 . .
C3 C4 H4 120.2 . .
N1 C5 C4 124.0(6) . .
N1 C5 H5 118.0 . .
C4 C5 H5 118.0 . .
C3 C6 C7 112.1(6) . .
C3 C6 H6A 109.2 . .
C7 C6 H6A 109.2 . .
C3 C6 H6B 109.2 . .
C7 C6 H6B 109.2 . .
H6A C6 H6B 107.9 . .
C6 C7 C8 115.7(6) . .
C6 C7 H7A 108.4 . .
C8 C7 H7A 108.4 . .
C6 C7 H7B 108.4 . .
C8 C7 H7B 108.4 . .
H7A C7 H7B 107.4 . .
C9 C8 C7 108.9(6) . .
C9 C8 H8A 109.9 . .
C7 C8 H8A 109.9 . .
C9 C8 H8B 109.9 . .
C7 C8 H8B 109.9 . .
H8A C8 H8B 108.3 . .
C10 C9 C13 116.7(6) . .
C10 C9 C8 120.7(6) . .
C13 C9 C8 121.8(6) . .
C11 C10 C9 120.5(6) . .
C11 C10 H10 119.8 . .
C9 C10 H10 119.8 . .
N2 C11 C10 122.4(6) . .
N2 C11 H11 118.8 . .
C10 C11 H11 118.8 . .
N2 C12 C13 123.2(6) . .
N2 C12 H12 118.4 . .
C13 C12 H12 118.4 . .
C12 C13 C9 119.7(6) . .
C12 C13 H13 120.1 . .
C9 C13 H13 120.1 . .
O2 C14 O1 121.8(5) . .
O2 C14 C15 119.6(6) . .
O1 C14 C15 118.3(6) . .
O2 C14 Co1 64.0(3) . .
O1 C14 Co1 60.9(3) . .
C15 C14 Co1 156.4(4) . .
C16 C15 C20 120.2(6) . .
C16 C15 C14 120.8(6) . .
C20 C15 C14 118.8(5) . .
C15 C16 C17 120.6(7) . .
C15 C16 H16 119.7 . .
C17 C16 H16 119.7 . .
C18 C17 C16 120.0(7) . .
C18 C17 H17 120.0 . .
C16 C17 H17 120.0 . .
C19 C18 C17 117.8(7) . .
C19 C18 H18 121.1 . .
C17 C18 H18 121.1 . .
F1 C19 C18 118.5(7) . .
F1 C19 C20 116.5(6) . .
C18 C19 C20 124.9(7) . .
C19 C20 C15 116.4(6) . .
C19 C20 C21 119.4(6) . .
C15 C20 C21 124.2(6) . .
O4 C21 O3 127.3(6) . .
O4 C21 C20 119.9(6) . .
O3 C21 C20 112.7(6) . .
O7 C22 O6 127.1(6) . .
O7 C22 C23 118.5(6) . .
O6 C22 C23 114.2(6) . .
C24 C23 C28 116.2(6) . .
C24 C23 C22 119.5(6) . .
C28 C23 C22 124.3(5) . .
F2 C24 C25 118.4(6) . .
F2 C24 C23 116.9(6) . .
C25 C24 C23 124.7(6) . .
C24 C25 C26 118.0(6) . .
C24 C25 H25 121.0 . .
C26 C25 H25 121.0 . .
C25 C26 C27 120.3(7) . .
C25 C26 H26 119.8 . .
C27 C26 H26 119.8 . .
C28 C27 C26 119.7(6) . .
C28 C27 H27 120.2 . .
C26 C27 H27 120.2 . .
C27 C28 C23 121.0(6) . .
C27 C28 C29 120.3(6) . .
C23 C28 C29 118.7(6) . .
O9 C29 O8 122.4(6) . .
O9 C29 C28 118.8(6) . .
O8 C29 C28 118.8(6) . .
O9 C29 Co2 65.1(3) . .
O8 C29 Co2 59.0(3) . .
C28 C29 Co2 163.5(4) . .
N3 C30 C31 123.4(6) . .
N3 C30 H30 118.3 . .
C31 C30 H30 118.3 . .
C30 C31 C32 120.9(6) . .
C30 C31 H31 119.6 . .
C32 C31 H31 119.6 . .
C31 C32 C33 115.9(6) . .
C31 C32 C35 122.1(6) . .
C33 C32 C35 121.9(6) . .
C34 C33 C32 119.4(6) . .
C34 C33 H33 120.3 . .
C32 C33 H33 120.3 . .
N3 C34 C33 123.9(6) . .
N3 C34 H34 118.0 . .
C33 C34 H34 118.0 . .
C32 C35 C36 112.2(5) . .
C32 C35 H35A 109.2 . .
C36 C35 H35A 109.2 . .
C32 C35 H35B 109.2 . .
C36 C35 H35B 109.2 . .
H35A C35 H35B 107.9 . .
C35 C36 C37 112.1(6) . .
C35 C36 H36A 109.2 . .
C37 C36 H36A 109.2 . .
C35 C36 H36B 109.2 . .
C37 C36 H36B 109.2 . .
H36A C36 H36B 107.9 . .
C38 C37 C36 115.6(5) . .
C38 C37 H37A 108.4 . .
C36 C37 H37A 108.4 . .
C38 C37 H37B 108.4 . .
C36 C37 H37B 108.4 . .
H37A C37 H37B 107.4 . .
C42 C38 C39 117.0(6) . .
C42 C38 C37 122.8(6) . .
C39 C38 C37 120.2(6) . .
C40 C39 C38 120.2(6) . .
C40 C39 H39 119.9 . .
C38 C39 H39 119.9 . .
N4 C40 C39 123.4(6) . .
N4 C40 H40 118.3 . .
C39 C40 H40 118.3 . .
N4 C41 C42 123.3(6) . .
N4 C41 H41 118.3 . .
C42 C41 H41 118.3 . .
C41 C42 C38 119.6(6) . .
C41 C42 H42 120.2 . .
C38 C42 H42 120.2 . .
O6 Co1 N2 101.3(2) . 1_556
O6 Co1 N1 91.64(19) . .
N2 Co1 N1 90.0(2) 1_556 .
O6 Co1 O5 88.73(18) . .
N2 Co1 O5 87.0(2) 1_556 .
N1 Co1 O5 177.0(2) . .
O6 Co1 O1 159.05(17) . .
N2 Co1 O1 98.02(19) 1_556 .
N1 Co1 O1 96.40(19) . .
O5 Co1 O1 84.25(17) . .
O6 Co1 O2 99.85(18) . .
N2 Co1 O2 158.52(19) 1_556 .
N1 Co1 O2 93.07(19) . .
O5 Co1 O2 89.80(18) . .
O1 Co1 O2 60.52(16) . .
O6 Co1 C14 128.1(2) . .
N2 Co1 C14 128.3(2) 1_556 .
N1 Co1 C14 101.2(2) . .
O5 Co1 C14 80.83(19) . .
O1 Co1 C14 31.15(19) . .
O2 Co1 C14 30.37(18) . .
O3 Co2 N3 98.85(19) 2_656 .
O3 Co2 O8 160.26(18) 2_656 .
N3 Co2 O8 99.4(2) . .
O3 Co2 N4 90.5(2) 2_656 1_655
N3 Co2 N4 94.9(2) . 1_655
O8 Co2 N4 95.5(2) . 1_655
O3 Co2 O10 88.45(18) 2_656 .
N3 Co2 O10 85.2(2) . .
O8 Co2 O10 85.61(17) . .
N4 Co2 O10 178.9(2) 1_655 .
O3 Co2 O9 99.98(17) 2_656 .
N3 Co2 O9 159.09(19) . .
O8 Co2 O9 60.89(16) . .
N4 Co2 O9 94.0(2) 1_655 .
O10 Co2 O9 86.33(17) . .
O3 Co2 C29 129.5(2) 2_656 .
N3 Co2 C29 128.8(2) . .
O8 Co2 C29 30.85(19) . .
N4 Co2 C29 99.8(2) 1_655 .
O10 Co2 C29 80.94(19) . .
O9 Co2 C29 30.61(18) . .
C5 N1 C1 116.6(6) . .
C5 N1 Co1 119.5(5) . .
C1 N1 Co1 123.9(4) . .
C12 N2 C11 117.5(6) . .
C12 N2 Co1 122.5(5) . 1_554
C11 N2 Co1 119.6(5) . 1_554
C34 N3 C30 116.5(6) . .
C34 N3 Co2 121.0(5) . .
C30 N3 Co2 122.1(4) . .
C40 N4 C41 116.4(6) . .
C40 N4 Co2 123.8(4) . 1_455
C41 N4 Co2 119.8(5) . 1_455
C14 O1 Co1 87.9(4) . .
C14 O2 Co1 85.6(4) . .
C21 O3 Co2 131.3(4) . 2_646
Co1 O5 H5A 108(4) . .
Co1 O5 H5B 122(5) . .
H5A O5 H5B 112(3) . .
C22 O6 Co1 132.2(5) . .
C29 O8 Co2 90.1(4) . .
C29 O9 Co2 84.3(4) . .
Co2 O10 H10A 104(5) . .
Co2 O10 H10B 118(5) . .
H10A O10 H10B 110(3) . .

loop_
_geom_bond_atom_site_label_1
_geom_bond_atom_site_label_2
_geom_bond_distance
_geom_bond_site_symmetry_2
C1 N1 1.345(8) .
C1 C2 1.393(9) .
C1 H1 0.9300 .
C2 C3 1.371(9) .
C2 H2 0.9300 .
C3 C4 1.393(9) .
C3 C6 1.489(9) .
C4 C5 1.372(8) .
C4 H4 0.9300 .
C5 N1 1.330(8) .
C5 H5 0.9300 .
C6 C7 1.509(9) .
C6 H6A 0.9700 .
C6 H6B 0.9700 .
C7 C8 1.531(8) .
C7 H7A 0.9700 .
C7 H7B 0.9700 .
C8 C9 1.481(8) .
C8 H8A 0.9700 .
C8 H8B 0.9700 .
C9 C10 1.393(9) .
C9 C13 1.395(9) .
C10 C11 1.376(9) .
C10 H10 0.9300 .
C11 N2 1.349(8) .
C11 H11 0.9300 .
C12 N2 1.339(8) .
C12 C13 1.380(8) .
C12 H12 0.9300 .
C13 H13 0.9300 .
C14 O2 1.250(7) .
C14 O1 1.276(7) .
C14 C15 1.505(8) .
C14 Co1 2.465(6) .
C15 C16 1.381(8) .
C15 C20 1.405(8) .
C16 C17 1.412(9) .
C16 H16 0.9300 .
C17 C18 1.373(11) .
C17 H17 0.9300 .
C18 C19 1.372(9) .
C18 H18 0.9300 .
C19 F1 1.360(8) .
C19 C20 1.388(9) .
C20 C21 1.516(9) .
C21 O4 1.249(7) .
C21 O3 1.272(8) .
C22 O7 1.253(7) .
C22 O6 1.271(8) .
C22 C23 1.512(9) .
C23 C24 1.388(8) .
C23 C28 1.395(9) .
C24 F2 1.362(7) .
C24 C25 1.366(9) .
C25 C26 1.378(9) .
C25 H25 0.9300 .
C26 C27 1.400(9) .
C26 H26 0.9300 .
C27 C28 1.394(9) .
C27 H27 0.9300 .
C28 C29 1.517(9) .
C29 O9 1.256(7) .
C29 O8 1.259(7) .
C29 Co2 2.455(7) .
C30 N3 1.344(8) .
C30 C31 1.365(9) .
C30 H30 0.9300 .
C31 C32 1.396(8) .
C31 H31 0.9300 .
C32 C33 1.405(9) .
C32 C35 1.484(8) .
C33 C34 1.381(9) .
C33 H33 0.9300 .
C34 N3 1.340(8) .
C34 H34 0.9300 .
C35 C36 1.519(8) .
C35 H35A 0.9700 .
C35 H35B 0.9700 .
C36 C37 1.527(9) .
C36 H36A 0.9700 .
C36 H36B 0.9700 .
C37 C38 1.521(8) .
C37 H37A 0.9700 .
C37 H37B 0.9700 .
C38 C42 1.382(9) .
C38 C39 1.393(9) .
C39 C40 1.371(9) .
C39 H39 0.9300 .
C40 N4 1.337(7) .
C40 H40 0.9300 .
C41 N4 1.357(8) .
C41 C42 1.379(9) .
C41 H41 0.9300 .
C42 H42 0.9300 .
Co1 O6 2.024(4) .
Co1 N2 2.100(5) 1_556
Co1 N1 2.112(5) .
Co1 O5 2.141(5) .
Co1 O1 2.156(4) .
Co1 O2 2.223(5) .
Co2 O3 2.005(4) 2_656
Co2 N3 2.095(5) .
Co2 O8 2.105(4) .
Co2 N4 2.114(5) 1_655
Co2 O10 2.180(5) .
Co2 O9 2.239(5) .
N2 Co1 2.100(5) 1_554
N4 Co2 2.114(5) 1_455
O3 Co2 2.005(4) 2_646
O5 H5A 0.84(2) .
O5 H5B 0.84(2) .
O10 H10A 0.85(2) .
O10 H10B 0.848(19) .
